data_4021121
loop_
_publ_author_name
'Vladimir O. Smirnov'
'Sema L. Ioffe'
'Alexander A. Tishkov'
'Yulia A. Khomutova'
'Ivan D. Nesterov'
'Michael Yu. Antipin'
'William A. Smit'
'Vladimir A. Tartakovsky'

_publ_section_title
;
 New C-C Coupling Reaction of Cyclic Nitronates with Carbon
 Nucleophiles. Umpolung of the Conventional Reactivity of Nitronates
;
_journal_name_full 'Journal of Organic Chemistry'
_journal_page_first 8485
_journal_page_last 8488
_journal_paper_doi 10.1021/jo048944k
_journal_volume 69
_journal_year 2004
_chemical_formula_sum 'C22 H37 N O6 Si'
_chemical_formula_weight 439.62
_chemical_melting_point 359.15
_space_group_IT_number 19
_symmetry_cell_setting orthorhombic
_symmetry_space_group_name_Hall 'P 2ac 2ab'
_symmetry_space_group_name_H-M 'P 21 21 21'
_cell_angle_alpha 90.00
_cell_angle_beta 90.00
_cell_angle_gamma 90.00
_cell_formula_units_Z 4
_cell_length_a 11.210(2)
_cell_length_b 13.483(3)
_cell_length_c 16.459(3)
_cell_measurement_temperature 170(2)
_cell_volume 2487.6(9)
_diffrn_ambient_temperature 170(2)
_exptl_crystal_density_diffrn 1.174
_cod_depositor_comments
;
The following automatic conversions were performed:

'_chemical_melting_point' value '86 C' was changed to '359.15' - it
was converted from degrees Celsius(C) to Kelvins(K).

Automatic conversion script
Id: cif_fix_values 1646 2011-03-28 12:23:43Z adriana 
;
_cod_database_code 4021121

loop_
_symmetry_equiv_pos_as_xyz
'x, y, z'
'-x+1/2, -y, z+1/2'
'-x, y+1/2, -z+1/2'
'x+1/2, -y+1/2, -z'

loop_
_atom_site_label
_atom_site_type_symbol
_atom_site_fract_x
_atom_site_fract_y
_atom_site_fract_z
_atom_site_U_iso_or_equiv
_atom_site_adp_type
_atom_site_occupancy
_atom_site_symmetry_multiplicity
_atom_site_calc_flag
_atom_site_refinement_flags
_atom_site_disorder_assembly
_atom_site_disorder_group
O1 O 0.22183(14) 0.68713(11) 0.12623(9) 0.0344(4) Uani 1 1 d . . .
Si2 Si 0.48157(6) 0.58042(4) 0.09819(4) 0.03375(16) Uani 1 1 d . . .
N2 N 0.27292(16) 0.64121(13) 0.05666(11) 0.0329(4) Uani 1 1 d . . .
O2 O 0.33525(13) 0.55388(11) 0.08491(9) 0.0347(4) Uani 1 1 d . . .
O3 O 0.10968(15) 0.67552(12) 0.24092(9) 0.0422(4) Uani 1 1 d . . .
C3 C 0.1744(2) 0.60607(17) 0.00346(14) 0.0333(5) Uani 1 1 d . . .
H3A H 0.1325 0.6651 -0.0164 0.040 Uiso 1 1 calc R . .
O4 O -0.30164(16) 0.43826(15) -0.16373(11) 0.0509(5) Uani 1 1 d . . .
C4 C 0.0816(2) 0.54089(17) 0.04621(14) 0.0345(5) Uani 1 1 d . . .
H4A H 0.1217 0.4797 0.0632 0.041 Uiso 1 1 calc R . .
O5 O 0.29700(18) 0.70524(14) -0.13082(12) 0.0524(5) Uani 1 1 d . . .
C5 C 0.0376(2) 0.59383(18) 0.12327(14) 0.0383(5) Uani 1 1 d . . .
H5A H -0.0075 0.6526 0.1086 0.046 Uiso 1 1 calc R . .
H5B H -0.0142 0.5501 0.1541 0.046 Uiso 1 1 calc R . .
O6 O 0.38338(16) 0.56071(13) -0.16402(11) 0.0466(4) Uani 1 1 d . . .
C6 C 0.1437(2) 0.62237(18) 0.17370(14) 0.0360(5) Uani 1 1 d . . .
H6A H 0.1873 0.5628 0.1904 0.043 Uiso 1 1 calc R . .
C7 C 0.2275(2) 0.55404(18) -0.07040(14) 0.0377(5) Uani 1 1 d . . .
H7A H 0.2747 0.4982 -0.0517 0.045 Uiso 1 1 calc R . .
H7B H 0.1627 0.5278 -0.1030 0.045 Uiso 1 1 calc R . .
C8 C -0.0192(2) 0.51213(17) -0.01007(14) 0.0347(5) Uani 1 1 d . . .
C9 C -0.0955(2) 0.58316(19) -0.04291(14) 0.0387(5) Uani 1 1 d . . .
H9A H -0.0847 0.6495 -0.0295 0.046 Uiso 1 1 calc R . .
C10 C -0.1874(2) 0.55699(19) -0.09529(14) 0.0391(5) Uani 1 1 d . . .
H10A H -0.2361 0.6056 -0.1177 0.047 Uiso 1 1 calc R . .
C11 C -0.2062(2) 0.4573(2) -0.11403(14) 0.0404(6) Uani 1 1 d . . .
C12 C -0.1309(2) 0.38496(19) -0.08219(15) 0.0427(6) Uani 1 1 d . . .
H12A H -0.1422 0.3184 -0.0949 0.051 Uiso 1 1 calc R . .
C13 C -0.0386(2) 0.41360(18) -0.03118(15) 0.0393(5) Uani 1 1 d . . .
H13A H 0.0120 0.3652 -0.0104 0.047 Uiso 1 1 calc R . .
C14 C 0.3040(2) 0.61768(19) -0.12322(14) 0.0378(5) Uani 1 1 d . . .
C17 C 0.5495(2) 0.6192(2) 0.00118(16) 0.0449(6) Uani 1 1 d . . .
H17A H 0.5153 0.6812 -0.0158 0.067 Uiso 1 1 calc R . .
H17B H 0.5346 0.5697 -0.0394 0.067 Uiso 1 1 calc R . .
H17C H 0.6340 0.6271 0.0083 0.067 Uiso 1 1 calc R . .
C18 C 0.5010(2) 0.68131(19) 0.17325(16) 0.0454(6) Uani 1 1 d . . .
H18A H 0.4687 0.7418 0.1517 0.068 Uiso 1 1 calc R . .
H18B H 0.5844 0.6901 0.1844 0.068 Uiso 1 1 calc R . .
H18C H 0.4601 0.6644 0.2226 0.068 Uiso 1 1 calc R . .
C19 C 0.5429(2) 0.45885(19) 0.13588(18) 0.0493(7) Uani 1 1 d . . .
C20 C 0.2027(2) 0.6877(2) 0.30013(15) 0.0447(6) Uani 1 1 d . . .
H20A H 0.2603 0.7360 0.2811 0.054 Uiso 1 1 calc R . .
H20B H 0.2436 0.6252 0.3086 0.054 Uiso 1 1 calc R . .
C21 C 0.1477(3) 0.7223(3) 0.37809(16) 0.0616(8) Uani 1 1 d . . .
H21A H 0.2090 0.7310 0.4182 0.092 Uiso 1 1 calc R . .
H21B H 0.0913 0.6739 0.3968 0.092 Uiso 1 1 calc R . .
H21C H 0.1077 0.7843 0.3692 0.092 Uiso 1 1 calc R . .
C22 C -0.3214(3) 0.3376(2) -0.1852(2) 0.0621(8) Uani 1 1 d . . .
H22A H -0.3904 0.3330 -0.2194 0.093 Uiso 1 1 calc R . .
H22B H -0.3339 0.2992 -0.1368 0.093 Uiso 1 1 calc R . .
H22C H -0.2530 0.3126 -0.2137 0.093 Uiso 1 1 calc R . .
C23 C 0.4644(3) 0.6122(2) -0.21689(17) 0.0568(8) Uani 1 1 d . . .
H23A H 0.5165 0.5653 -0.2427 0.085 Uiso 1 1 calc R . .
H23B H 0.5109 0.6584 -0.1858 0.085 Uiso 1 1 calc R . .
H23C H 0.4200 0.6474 -0.2576 0.085 Uiso 1 1 calc R . .
C24B C 0.6780(3) 0.4726(2) 0.1500(3) 0.0693(10) Uani 1 1 d . . .
H24A H 0.7116 0.4116 0.1696 0.104 Uiso 1 1 calc R . .
H24B H 0.6906 0.5240 0.1895 0.104 Uiso 1 1 calc R . .
H24C H 0.7157 0.4907 0.0998 0.104 Uiso 1 1 calc R . .
C24C C 0.5244(3) 0.3780(2) 0.0716(2) 0.0715(10) Uani 1 1 d . . .
H24D H 0.5559 0.3163 0.0912 0.107 Uiso 1 1 calc R . .
H24E H 0.5650 0.3964 0.0225 0.107 Uiso 1 1 calc R . .
H24F H 0.4407 0.3707 0.0608 0.107 Uiso 1 1 calc R . .
C24A C 0.4830(4) 0.4301(3) 0.2143(2) 0.0779(10) Uani 1 1 d . . .
H24G H 0.5152 0.3682 0.2332 0.117 Uiso 1 1 calc R . .
H24H H 0.3988 0.4230 0.2054 0.117 Uiso 1 1 calc R . .
H24I H 0.4968 0.4806 0.2543 0.117 Uiso 1 1 calc R . .

loop_
_atom_site_aniso_label
_atom_site_aniso_U_11
_atom_site_aniso_U_22
_atom_site_aniso_U_33
_atom_site_aniso_U_23
_atom_site_aniso_U_13
_atom_site_aniso_U_12
O1 0.0373(8) 0.0326(8) 0.0333(8) -0.0017(7) 0.0031(7) -0.0032(6)
Si2 0.0316(3) 0.0324(3) 0.0372(3) -0.0008(3) -0.0023(3) -0.0005(2)
N2 0.0328(10) 0.0314(10) 0.0346(10) 0.0019(8) 0.0019(8) 0.0010(8)
O2 0.0295(8) 0.0329(8) 0.0417(9) 0.0022(7) -0.0022(7) -0.0004(6)
O3 0.0427(9) 0.0497(10) 0.0341(8) -0.0037(8) 0.0031(8) 0.0034(8)
C3 0.0318(11) 0.0341(11) 0.0341(11) 0.0002(9) 0.0004(9) 0.0001(9)
O4 0.0408(9) 0.0624(12) 0.0496(10) -0.0030(9) -0.0121(8) -0.0048(9)
C4 0.0338(11) 0.0332(11) 0.0365(12) 0.0009(10) -0.0013(10) 0.0005(9)
O5 0.0563(11) 0.0448(10) 0.0561(11) 0.0124(9) 0.0101(10) 0.0079(9)
C5 0.0351(12) 0.0423(12) 0.0374(12) 0.0020(10) 0.0041(10) -0.0012(10)
O6 0.0486(10) 0.0465(10) 0.0448(10) -0.0056(8) 0.0145(8) -0.0030(8)
C6 0.0370(12) 0.0369(11) 0.0342(11) 0.0046(10) 0.0018(10) -0.0006(10)
C7 0.0377(12) 0.0378(12) 0.0375(12) -0.0046(10) 0.0006(10) -0.0020(10)
C8 0.0297(10) 0.0380(11) 0.0364(11) 0.0018(9) 0.0031(10) -0.0029(10)
C9 0.0351(11) 0.0391(12) 0.0418(12) 0.0028(11) 0.0035(10) -0.0017(10)
C10 0.0304(11) 0.0466(13) 0.0404(12) 0.0032(11) -0.0006(10) 0.0025(10)
C11 0.0300(11) 0.0518(14) 0.0394(13) 0.0018(11) 0.0013(10) -0.0045(10)
C12 0.0410(13) 0.0407(12) 0.0464(14) -0.0044(11) -0.0015(11) -0.0049(11)
C13 0.0347(12) 0.0377(12) 0.0454(13) 0.0005(10) -0.0028(10) 0.0025(11)
C14 0.0403(13) 0.0440(13) 0.0292(11) -0.0002(10) -0.0027(10) 0.0006(11)
C17 0.0370(13) 0.0504(14) 0.0474(14) 0.0007(12) 0.0046(11) -0.0060(11)
C18 0.0396(14) 0.0463(13) 0.0502(14) -0.0104(12) -0.0054(12) -0.0009(11)
C19 0.0500(15) 0.0374(12) 0.0605(16) 0.0072(12) -0.0163(13) 0.0025(11)
C20 0.0459(14) 0.0503(15) 0.0380(13) -0.0018(11) -0.0033(12) -0.0005(12)
C21 0.0586(18) 0.089(2) 0.0376(14) -0.0107(15) 0.0049(14) -0.0053(17)
C22 0.0551(17) 0.0688(19) 0.0624(18) -0.0055(16) -0.0145(15) -0.0189(15)
C23 0.0613(18) 0.0581(16) 0.0509(16) -0.0043(13) 0.0236(14) -0.0081(14)
C24B 0.0538(18) 0.0508(16) 0.103(3) -0.0017(18) -0.0278(19) 0.0099(14)
C24C 0.0676(19) 0.0358(13) 0.111(3) -0.0132(16) -0.020(2) 0.0056(14)
C24A 0.086(2) 0.069(2) 0.079(2) 0.0341(18) -0.011(2) -0.004(2)

loop_
_geom_bond_atom_site_label_1
_geom_bond_atom_site_label_2
_geom_bond_distance
_geom_bond_site_symmetry_2
_geom_bond_publ_flag
O1 N2 1.422(2) . ?
O1 C6 1.463(3) . ?
Si2 O2 1.6929(16) . ?
Si2 C17 1.845(3) . ?
Si2 C18 1.851(2) . ?
Si2 C19 1.883(3) . ?
N2 O2 1.446(2) . ?
N2 C3 1.487(3) . ?
O3 C6 1.372(3) . ?
O3 C20 1.436(3) . ?
C3 C7 1.525(3) . ?
C3 C4 1.533(3) . ?
O4 C11 1.371(3) . ?
O4 C22 1.419(4) . ?
C4 C8 1.512(3) . ?
C4 C5 1.537(3) . ?
O5 C14 1.190(3) . ?
C5 C6 1.501(3) . ?
O6 C14 1.354(3) . ?
O6 C23 1.437(3) . ?
C7 C14 1.493(3) . ?
C8 C13 1.390(3) . ?
C8 C9 1.393(3) . ?
C9 C10 1.389(3) . ?
C10 C11 1.395(4) . ?
C11 C12 1.392(4) . ?
C12 C13 1.387(3) . ?
C19 C24A 1.506(5) . ?
C19 C24C 1.533(4) . ?
C19 C24B 1.543(4) . ?
C20 C21 1.498(4) . ?

loop_
_cod_related_entry_id
_cod_related_entry_database
_cod_related_entry_code
1 ChemSpider 10184505
